data_4310000
loop_
_publ_author_name
'Thomas B. Parsons'
'Nilay Hazari'
'Andrew R. Cowley'
'Jennifer C. Green'
'Philip Mountford'

_publ_section_title
;
Synthesis, Structures, and DFT Bonding Analysis of New Titanium
Hydrazido(2-) Complexes
;
_journal_name_full 'Inorganic Chemistry'
_journal_page_first 8442
_journal_page_last 8458
_journal_paper_doi 10.1021/ic051271j
_journal_volume 44
_journal_year 2005
_chemical_compound_source
;
?
;
_chemical_formula_moiety ' C8 H26 Cl4 N6 Ti2 '
_chemical_formula_sum 'C8 H26 Cl4 N6 Ti2'
_chemical_formula_weight 443.95
_chemical_name_systematic
; 
Ti2(NNMe2)2Cl4(NHMe2)2
;
_space_group_IT_number 14
_symmetry_cell_setting monoclinic
_symmetry_space_group_name_Hall '-P 2yn'
_symmetry_space_group_name_H-M 'P 1 21/n 1'
_atom_sites_solution_hydrogens geom
_atom_sites_solution_primary direct
_cell_angle_alpha 90
_cell_angle_beta 94.5104(9)
_cell_angle_gamma 90
_cell_formula_units_Z 4
_cell_length_a 8.9547(2)
_cell_length_b 14.4471(3)
_cell_length_c 15.0142(4)
_cell_measurement_reflns_used 22013
_cell_measurement_temperature 150
_cell_measurement_theta_max 28
_cell_measurement_theta_min 5
_cell_volume 1936.36(8)
_computing_cell_refinement
; 
KappaCCD software 'DENZO' (Otwinowski & Minor, 1996) 
;
_computing_data_collection
; 
KappaCCD software 'Collect' (Nonius, 2000) 
;
_computing_data_reduction
; 
KappaCCD software 'DENZO' (Otwinowski & Minor, 1996) 
;
_computing_publication_material
; 
CRYSTALS (Watkin et al, 2001) 
;
_computing_structure_refinement
; 
CRYSTALS (Watkin et al, 2001) 
;
_computing_structure_solution 'SIR92 (Giacovazzo et al, 1992)'
_diffrn_ambient_temperature 150
_diffrn_measured_fraction_theta_full 0.998
_diffrn_measured_fraction_theta_max 0.998
_diffrn_measurement_device_type
; 
Nonius KappaCCD 
;
_diffrn_measurement_method \w
_diffrn_radiation_monochromator graphite
_diffrn_radiation_type 'Mo K\a'
_diffrn_radiation_wavelength 0.71073
_diffrn_reflns_av_R_equivalents 0.046
_diffrn_reflns_limit_h_max 11
_diffrn_reflns_limit_h_min -11
_diffrn_reflns_limit_k_max 18
_diffrn_reflns_limit_k_min -18
_diffrn_reflns_limit_l_max 19
_diffrn_reflns_limit_l_min -19
_diffrn_reflns_number 22013
_diffrn_reflns_theta_full 27.473
_diffrn_reflns_theta_max 27.473
_diffrn_reflns_theta_min 5.131
_diffrn_standards_decay_% 0.00
_diffrn_standards_interval_count 0
_diffrn_standards_interval_time 0
_diffrn_standards_number 0
_exptl_absorpt_coefficient_mu 1.375
_exptl_absorpt_correction_T_max 0.85
_exptl_absorpt_correction_T_min 0.63
_exptl_absorpt_correction_type multi-scan
_exptl_absorpt_process_details
; 
 Denzo/Scalepack (Otwinowski & Minor, 1996) 
;
_exptl_crystal_colour ' red '
_exptl_crystal_density_diffrn 1.523
_exptl_crystal_description ' prism '
_exptl_crystal_F_000 912
_exptl_crystal_size_max 0.34
_exptl_crystal_size_mid 0.16
_exptl_crystal_size_min 0.12
_exptl_crystal_thermal_history
; 
The material was crystallised at ambient temperature. A suitable crystal 
was cooled rapidly to 150K for single-crystal X-ray diffraction analysis. 
;
_refine_diff_density_max 0.32
_refine_diff_density_min -0.41
_refine_ls_extinction_method None
_refine_ls_goodness_of_fit_ref 1.0650
_refine_ls_hydrogen_treatment mixed
_refine_ls_matrix_type full
_refine_ls_number_parameters 189
_refine_ls_number_reflns 3025
_refine_ls_number_restraints 0
_refine_ls_R_factor_all 0.0530
_refine_ls_R_factor_gt 0.0310
_refine_ls_shift/su_max 0.006420
_refine_ls_structure_factor_coef F
_refine_ls_weighting_details
;
 Method, part 1, Chebychev polynomial, (Watkin, 1994, Prince, 1982) 
 [weight] = 1.0/[A~0~*T~0~(x)+A~1~*T~1~(x) ... +A~n-1~]*T~n-1~(x)] 
 where A~i~ are the Chebychev coefficients listed below and x= Fcalc/Fmax 
 Method = Robust Weighting (Prince, 1982) 
 W = [weight] * [1-(deltaF/6*sigmaF)^2^]^2^ 
 A~i~ are: 
 0.527 0.267 0.312 
;
_refine_ls_weighting_scheme calc
_refine_ls_wR_factor_all 0.0518
_refine_ls_wR_factor_gt 0.0357
_refine_ls_wR_factor_ref 0.0357
_reflns_limit_h_max 11
_reflns_limit_h_min -11
_reflns_limit_k_max 18
_reflns_limit_k_min 0
_reflns_limit_l_max 19
_reflns_limit_l_min 0
_reflns_number_gt 3025
_reflns_number_total 4400
_reflns_threshold_expression I>3.00u(I)
_cod_data_source_file ic051271jsi20050728_105607_1.cif
_cod_data_source_block COMPOUND_2
_cod_depositor_comments
;
The following automatic conversions were performed:
'_symmetry_cell_setting' value 'Monoclinic' changed to 'monoclinic'
according to '/home/saulius/struct/CIF-dictionaries/cif_core.dic'
dictionary named 'cif_core.dic' version 2.4.1 from 2010-06-29.

Automatic conversion script
Id: cif_fix_enum 1527 2010-12-29 10:47:43Z saulius 
;
_cod_original_sg_symbol_H-M 'P 1 21/n 1 '
_cod_original_formula_sum ' C8 H26 Cl4 N6 Ti2 '
_cod_database_code 4310000

loop_
_symmetry_equiv_pos_as_xyz
x,y,z
-x,-y,-z
-x+1/2,y+1/2,-z+1/2
x+1/2,-y+1/2,z+1/2

loop_
_atom_site_label
_atom_site_type_symbol
_atom_site_fract_x
_atom_site_fract_y
_atom_site_fract_z
_atom_site_U_iso_or_equiv
_atom_site_occupancy
_atom_site_adp_type
Ti1 Ti 0.56333(5) 0.64286(3) 0.18103(3) 0.0172 1.0000 Uani
Cl1 Cl 0.37119(7) 0.55505(4) 0.09780(4) 0.0250 1.0000 Uani
Cl2 Cl 0.78369(7) 0.72931(4) 0.22602(4) 0.0287 1.0000 Uani
N1 N 0.5719(2) 0.57574(14) 0.28688(13) 0.0191 1.0000 Uani
N2 N 0.5955(2) 0.54447(14) 0.37449(13) 0.0200 1.0000 Uani
C1 C 0.5518(3) 0.44672(17) 0.38558(18) 0.0287 1.0000 Uani
C2 C 0.7479(3) 0.56417(19) 0.41456(18) 0.0295 1.0000 Uani
N3 N 0.4265(2) 0.72113(14) 0.22957(13) 0.0192 1.0000 Uani
N4 N 0.3094(2) 0.76536(14) 0.26727(14) 0.0217 1.0000 Uani
C3 C 0.1633(3) 0.7474(2) 0.2173(2) 0.0352 1.0000 Uani
C4 C 0.3363(3) 0.86504(18) 0.28464(19) 0.0313 1.0000 Uani
N5 N 0.7114(2) 0.53978(15) 0.11189(15) 0.0248 1.0000 Uani
C5 C 0.7284(3) 0.4516(2) 0.1621(2) 0.0350 1.0000 Uani
C6 C 0.8581(4) 0.5668(3) 0.0828(3) 0.0520 1.0000 Uani
N6 N 0.5823(3) 0.73399(15) 0.05682(14) 0.0274 1.0000 Uani
C7 C 0.5272(4) 0.7014(2) -0.03321(18) 0.0422 1.0000 Uani
C8 C 0.5232(4) 0.82840(19) 0.07019(19) 0.0350 1.0000 Uani
Ti2 Ti 0.43335(5) 0.65572(3) 0.34099(3) 0.0180 1.0000 Uani
Cl3 Cl 0.22198(7) 0.57348(4) 0.36785(4) 0.0296 1.0000 Uani
Cl4 Cl 0.53187(9) 0.74823(4) 0.45506(4) 0.0338 1.0000 Uani
H1 H 0.655(4) 0.526(2) 0.066(2) 0.028(8) 1.0000 Uiso
H2 H 0.691(4) 0.742(3) 0.058(3) 0.052(11) 1.0000 Uiso
H11 H 0.5714 0.4284 0.4497 0.0346 1.0000 Uiso
H12 H 0.6117 0.4064 0.3476 0.0346 1.0000 Uiso
H13 H 0.4428 0.4392 0.3670 0.0346 1.0000 Uiso
H21 H 0.7585 0.5403 0.4773 0.0347 1.0000 Uiso
H22 H 0.7656 0.6325 0.4149 0.0347 1.0000 Uiso
H23 H 0.8230 0.5331 0.3787 0.0347 1.0000 Uiso
H31 H 0.0825 0.7805 0.2468 0.0418 1.0000 Uiso
H32 H 0.1662 0.7701 0.1545 0.0418 1.0000 Uiso
H33 H 0.1425 0.6794 0.2167 0.0418 1.0000 Uiso
H41 H 0.2478 0.8924 0.3117 0.0379 1.0000 Uiso
H42 H 0.4276 0.8727 0.3268 0.0379 1.0000 Uiso
H43 H 0.3516 0.8973 0.2272 0.0379 1.0000 Uiso
H51 H 0.7933 0.4084 0.1302 0.0421 1.0000 Uiso
H52 H 0.7756 0.4640 0.2235 0.0421 1.0000 Uiso
H53 H 0.6276 0.4228 0.1664 0.0421 1.0000 Uiso
H61 H 0.9049 0.5125 0.0544 0.0643 1.0000 Uiso
H62 H 0.9244 0.5877 0.1357 0.0643 1.0000 Uiso
H63 H 0.8448 0.6185 0.0386 0.0643 1.0000 Uiso
H71 H 0.5452 0.7503 -0.0783 0.0506 1.0000 Uiso
H72 H 0.5817 0.6437 -0.0479 0.0506 1.0000 Uiso
H73 H 0.4174 0.6882 -0.0344 0.0506 1.0000 Uiso
H81 H 0.5331 0.8661 0.0151 0.0422 1.0000 Uiso
H82 H 0.5814 0.8583 0.1220 0.0422 1.0000 Uiso
H83 H 0.4152 0.8245 0.0825 0.0422 1.0000 Uiso

loop_
_atom_site_aniso_label
_atom_site_aniso_U_11
_atom_site_aniso_U_22
_atom_site_aniso_U_33
_atom_site_aniso_U_23
_atom_site_aniso_U_13
_atom_site_aniso_U_12
Ti1 0.0193(2) 0.0162(2) 0.01646(19) -0.00015(15) 0.00368(15) -0.00066(16)
Cl1 0.0257(3) 0.0268(3) 0.0224(3) -0.0037(2) 0.0015(2) -0.0055(2)
Cl2 0.0236(3) 0.0287(3) 0.0336(3) -0.0028(2) 0.0016(2) -0.0074(2)
N1 0.0219(10) 0.0174(9) 0.0179(9) 0.0008(7) 0.0023(7) 0.0031(8)
N2 0.0268(11) 0.0167(9) 0.0159(9) 0.0028(7) -0.0011(7) 0.0028(8)
C1 0.0396(15) 0.0160(11) 0.0308(13) 0.0044(10) 0.0042(11) 0.0006(11)
C2 0.0287(14) 0.0291(13) 0.0290(13) 0.0035(10) -0.0084(10) 0.0024(11)
N3 0.0203(10) 0.0172(10) 0.0202(9) 0.0025(7) 0.0014(7) 0.0011(8)
N4 0.0203(10) 0.0200(10) 0.0249(10) 0.0014(8) 0.0034(8) 0.0051(8)
C3 0.0223(13) 0.0417(16) 0.0405(15) 0.0092(13) -0.0043(11) 0.0023(12)
C4 0.0435(16) 0.0162(12) 0.0352(14) 0.0008(10) 0.0092(12) 0.0092(11)
N5 0.0226(11) 0.0270(11) 0.0255(11) -0.0045(9) 0.0067(9) -0.0006(9)
C5 0.0407(16) 0.0269(14) 0.0376(15) -0.0034(12) 0.0054(12) 0.0135(12)
C6 0.0378(18) 0.048(2) 0.075(2) -0.0171(17) 0.0332(17) -0.0069(15)
N6 0.0369(13) 0.0255(11) 0.0205(10) 0.0012(8) 0.0057(9) -0.0042(10)
C7 0.070(2) 0.0362(16) 0.0201(13) 0.0031(11) 0.0026(13) -0.0126(15)
C8 0.0509(18) 0.0260(14) 0.0284(14) 0.0079(11) 0.0065(12) -0.0008(12)
Ti2 0.0222(2) 0.01540(19) 0.01673(19) -0.00013(15) 0.00341(15) 0.00070(16)
Cl3 0.0287(3) 0.0260(3) 0.0356(3) 0.0042(2) 0.0119(3) -0.0020(2)
Cl4 0.0536(4) 0.0235(3) 0.0231(3) -0.0060(2) -0.0040(3) 0.0018(3)

loop_
_atom_type_symbol
_atom_type_scat_dispersion_real
_atom_type_scat_dispersion_imag
_atom_type_scat_Cromer_Mann_a1
_atom_type_scat_Cromer_Mann_b1
_atom_type_scat_Cromer_Mann_a2
_atom_type_scat_Cromer_Mann_b2
_atom_type_scat_Cromer_Mann_a3
_atom_type_scat_Cromer_Mann_b3
_atom_type_scat_Cromer_Mann_a4
_atom_type_scat_Cromer_Mann_b4
_atom_type_scat_Cromer_Mann_c
_atom_type_scat_source
'C   ' 0.0033 0.0016 2.3100 20.8439 1.0200 10.2075 1.5886 0.5687 0.8650 51.6512 0.2156 International_Tables_Vol_IV_Table_2.2B
'H   ' 0.0000 0.0000 0.4930 10.5109 0.3229 26.1257 0.1402 3.1424 0.0408 57.7998 0.0030 International_Tables_Vol_IV_Table_2.2B
'Cl  ' 0.1484 0.1585 11.4604 0.0104 7.1964 1.1662 6.2556 18.5194 1.6455 47.7784 -9.5574 International_Tables_Vol_IV_Table_2.2B
'N   ' 0.0061 0.0033 12.2126 0.0057 3.1322 9.8933 2.0125 28.9975 1.1663 0.5826 -11.5290 International_Tables_Vol_IV_Table_2.2B
'Ti  ' 0.2776 0.4457 9.7595 7.8508 7.3558 0.5000 1.6991 35.6338 1.9021 116.1050 1.2807 International_Tables_Vol_IV_Table_2.2B

loop_
_geom_angle_atom_site_label_1
_geom_angle_site_symmetry_1
_geom_angle_atom_site_label_2
_geom_angle_site_symmetry_2
_geom_angle_atom_site_label_3
_geom_angle_site_symmetry_3
_geom_angle
_geom_angle_publ_flag
Cl1 . Ti1 . Cl2 . 164.54(3) yes
Cl1 . Ti1 . N1 . 98.55(6) yes
Cl2 . Ti1 . N1 . 93.07(6) yes
Cl1 . Ti1 . N3 . 93.32(6) yes
Cl2 . Ti1 . N3 . 97.27(7) yes
N1 . Ti1 . N3 . 88.06(8) yes
Cl1 . Ti1 . N5 . 80.68(6) yes
Cl2 . Ti1 . N5 . 88.47(6) yes
N1 . Ti1 . N5 . 93.55(8) yes
N3 . Ti1 . N5 . 173.96(9) yes
Cl1 . Ti1 . N6 . 88.63(6) yes
Cl2 . Ti1 . N6 . 79.51(6) yes
N1 . Ti1 . N6 . 172.54(9) yes
N3 . Ti1 . N6 . 93.59(9) yes
N5 . Ti1 . N6 . 85.56(8) yes
Cl1 . Ti1 . Ti2 . 98.88(2) yes
Cl2 . Ti1 . Ti2 . 96.57(2) yes
N1 . Ti1 . Ti2 . 44.09(6) yes
N3 . Ti1 . Ti2 . 43.98(6) yes
N5 . Ti1 . Ti2 . 137.41(6) yes
N6 . Ti1 . Ti2 . 136.98(6) yes
Ti1 . N1 . N2 . 166.20(17) yes
Ti1 . N1 . Ti2 . 93.63(9) yes
N2 . N1 . Ti2 . 81.41(12) yes
N1 . N2 . C1 . 113.2(2) yes
N1 . N2 . C2 . 112.95(19) yes
C1 . N2 . C2 . 112.5(2) yes
N1 . N2 . Ti2 . 59.83(11) yes
C1 . N2 . Ti2 . 123.27(17) yes
C2 . N2 . Ti2 . 121.71(16) yes
N2 . C1 . H11 . 109.467 no
N2 . C1 . H12 . 109.466 no
H11 . C1 . H12 . 109.476 no
N2 . C1 . H13 . 109.467 no
H11 . C1 . H13 . 109.476 no
H12 . C1 . H13 . 109.476 no
N2 . C2 . H21 . 109.467 no
N2 . C2 . H22 . 109.467 no
H21 . C2 . H22 . 109.476 no
N2 . C2 . H23 . 109.467 no
H21 . C2 . H23 . 109.476 no
H22 . C2 . H23 . 109.476 no
Ti1 . N3 . N4 . 169.78(17) yes
Ti1 . N3 . Ti2 . 93.75(9) yes
N4 . N3 . Ti2 . 81.05(12) yes
N3 . N4 . C3 . 112.3(2) yes
N3 . N4 . C4 . 113.8(2) yes
C3 . N4 . C4 . 112.7(2) yes
N3 . N4 . Ti2 . 60.14(11) yes
C3 . N4 . Ti2 . 121.58(17) yes
C4 . N4 . Ti2 . 123.17(17) yes
N4 . C3 . H31 . 109.467 no
N4 . C3 . H32 . 109.467 no
H31 . C3 . H32 . 109.476 no
N4 . C3 . H33 . 109.467 no
H31 . C3 . H33 . 109.476 no
H32 . C3 . H33 . 109.476 no
N4 . C4 . H41 . 109.467 no
N4 . C4 . H42 . 109.467 no
H41 . C4 . H42 . 109.476 no
N4 . C4 . H43 . 109.467 no
H41 . C4 . H43 . 109.476 no
H42 . C4 . H43 . 109.476 no
Ti1 . N5 . C5 . 111.56(16) yes
Ti1 . N5 . C6 . 121.59(19) yes
C5 . N5 . C6 . 108.7(2) yes
Ti1 . N5 . H1 . 101(2) no
C5 . N5 . H1 . 104(2) no
C6 . N5 . H1 . 108(2) no
N5 . C5 . H51 . 109.467 no
N5 . C5 . H52 . 109.467 no
H51 . C5 . H52 . 109.476 no
N5 . C5 . H53 . 109.466 no
H51 . C5 . H53 . 109.476 no
H52 . C5 . H53 . 109.476 no
N5 . C6 . H61 . 109.466 no
N5 . C6 . H62 . 109.467 no
H61 . C6 . H62 . 109.476 no
N5 . C6 . H63 . 109.467 no
H61 . C6 . H63 . 109.476 no
H62 . C6 . H63 . 109.476 no
Ti1 . N6 . C7 . 121.22(17) yes
Ti1 . N6 . C8 . 111.53(16) yes
C7 . N6 . C8 . 108.6(2) yes
Ti1 . N6 . H2 . 101(2) no
C7 . N6 . H2 . 109(2) no
C8 . N6 . H2 . 104(2) no
N6 . C7 . H71 . 109.467 no
N6 . C7 . H72 . 109.467 no
H71 . C7 . H72 . 109.476 no
N6 . C7 . H73 . 109.466 no
H71 . C7 . H73 . 109.476 no
H72 . C7 . H73 . 109.476 no
N6 . C8 . H81 . 109.467 no
N6 . C8 . H82 . 109.467 no
H81 . C8 . H82 . 109.476 no
N6 . C8 . H83 . 109.467 no
H81 . C8 . H83 . 109.476 no
H82 . C8 . H83 . 109.476 no
Ti1 . Ti2 . N1 . 42.28(6) yes
Ti1 . Ti2 . N2 . 80.42(5) yes
N1 . Ti2 . N2 . 38.75(8) yes
Ti1 . Ti2 . N3 . 42.27(6) yes
N1 . Ti2 . N3 . 84.55(8) yes
N2 . Ti2 . N3 . 122.36(8) yes
Ti1 . Ti2 . N4 . 80.79(5) yes
N1 . Ti2 . N4 . 122.75(8) yes
N2 . Ti2 . N4 . 161.16(8) yes
N3 . Ti2 . N4 . 38.81(8) yes
Ti1 . Ti2 . Cl3 . 121.89(2) yes
N1 . Ti2 . Cl3 . 109.35(6) yes
N2 . Ti2 . Cl3 . 96.90(6) yes
N3 . Ti2 . Cl3 . 115.95(6) yes
N4 . Ti2 . Cl3 . 94.08(6) yes
Ti1 . Ti2 . Cl4 . 121.74(3) yes
N1 . Ti2 . Cl4 . 116.30(6) yes
N2 . Ti2 . Cl4 . 92.68(6) yes
N3 . Ti2 . Cl4 . 110.38(6) yes
N4 . Ti2 . Cl4 . 96.09(6) yes
Cl3 . Ti2 . Cl4 . 116.37(3) yes

loop_
_geom_bond_atom_site_label_1
_geom_bond_site_symmetry_1
_geom_bond_atom_site_label_2
_geom_bond_site_symmetry_2
_geom_bond_distance
_geom_bond_publ_flag
Ti1 . Cl1 . 2.4068(7) yes
Ti1 . Cl2 . 2.3875(7) yes
Ti1 . N1 . 1.8582(19) yes
Ti1 . N3 . 1.858(2) yes
Ti1 . N5 . 2.296(2) yes
Ti1 . N6 . 2.300(2) yes
Ti1 . Ti2 . 2.7563(6) yes
N1 . N2 . 1.391(3) yes
N1 . Ti2 . 1.922(2) yes
N2 . C1 . 1.478(3) yes
N2 . C2 . 1.475(3) yes
N2 . Ti2 . 2.198(2) yes
C1 . H11 . 1.000 no
C1 . H12 . 1.000 no
C1 . H13 . 1.000 no
C2 . H21 . 1.000 no
C2 . H22 . 1.000 no
C2 . H23 . 1.000 no
N3 . N4 . 1.386(3) yes
N3 . Ti2 . 1.918(2) yes
N4 . C3 . 1.479(3) yes
N4 . C4 . 1.480(3) yes
N4 . Ti2 . 2.185(2) yes
C3 . H31 . 1.000 no
C3 . H32 . 1.000 no
C3 . H33 . 1.000 no
C4 . H41 . 1.000 no
C4 . H42 . 1.000 no
C4 . H43 . 1.000 no
N5 . C5 . 1.482(4) yes
N5 . C6 . 1.469(4) yes
N5 . H1 . 0.84(3) no
C5 . H51 . 1.000 no
C5 . H52 . 1.000 no
C5 . H53 . 1.000 no
C6 . H61 . 1.000 no
C6 . H62 . 1.000 no
C6 . H63 . 1.000 no
N6 . C7 . 1.479(4) yes
N6 . C8 . 1.482(4) yes
N6 . H2 . 0.98(4) no
C7 . H71 . 1.000 no
C7 . H72 . 1.000 no
C7 . H73 . 1.000 no
C8 . H81 . 1.000 no
C8 . H82 . 1.000 no
C8 . H83 . 1.000 no
Ti2 . Cl3 . 2.2972(7) yes
Ti2 . Cl4 . 2.2935(7) yes
